data_4325093
loop_
_publ_author_name
'Awal Noor'
'Winfried P. Kretschmer'
'Germund Glatz'
'Rhett Kempe'

_publ_section_title
;
 Highly Active Titanium-Based Olefin Polymerization Catalysts Bearing
 Bulky Aminopyridinato Ligands
;
_journal_name_full 'Inorganic Chemistry'
_journal_page_first 4598
_journal_page_last 4606
_journal_paper_doi 10.1021/ic200318h
_journal_volume 50
_journal_year 2011
_chemical_formula_sum 'C34 H50 Cl3 N3 Ti'
_chemical_formula_weight 655.02
_chemical_name_systematic
;
 ?
;
_space_group_IT_number 9
_symmetry_cell_setting monoclinic
_symmetry_space_group_name_Hall 'C -2yc'
_symmetry_space_group_name_H-M 'C 1 c 1'
_atom_sites_solution_hydrogens geom
_atom_sites_solution_primary direct
_atom_sites_solution_secondary difmap
_audit_creation_method SHELXL-97
_cell_angle_alpha 90.00
_cell_angle_beta 91.387(2)
_cell_angle_gamma 90.00
_cell_formula_units_Z 8
_cell_length_a 29.6950(6)
_cell_length_b 12.9390(4)
_cell_length_c 18.5580(5)
_cell_measurement_reflns_used 33179
_cell_measurement_temperature 133(2)
_cell_measurement_theta_max 26.07
_cell_measurement_theta_min 1.37
_cell_volume 7128.3(3)
_computing_cell_refinement X-AREA-STOE
_computing_data_collection X-AREA-STOE
_computing_data_reduction X-AREA-STOE
_computing_structure_refinement 'SHELXL-97 (Sheldrick, 1997)'
_computing_structure_solution SIR-97
_diffrn_ambient_temperature 133(2)
_diffrn_measured_fraction_theta_full 0.996
_diffrn_measured_fraction_theta_max 0.996
_diffrn_measurement_device_type STOE-IPDSII
_diffrn_measurement_method Omega-Scan
_diffrn_radiation_monochromator graphite
_diffrn_radiation_source 'fine-focus sealed tube'
_diffrn_radiation_type MoK\a
_diffrn_radiation_wavelength 0.71069
_diffrn_reflns_av_R_equivalents 0.0252
_diffrn_reflns_av_sigmaI/netI 0.0800
_diffrn_reflns_limit_h_max 36
_diffrn_reflns_limit_h_min -36
_diffrn_reflns_limit_k_max 15
_diffrn_reflns_limit_k_min -15
_diffrn_reflns_limit_l_max 22
_diffrn_reflns_limit_l_min 0
_diffrn_reflns_number 13116
_diffrn_reflns_theta_full 25.65
_diffrn_reflns_theta_max 25.65
_diffrn_reflns_theta_min 1.37
_exptl_absorpt_coefficient_mu 0.491
_exptl_absorpt_correction_type none
_exptl_crystal_colour green
_exptl_crystal_density_diffrn 1.221
_exptl_crystal_description plate
_exptl_crystal_F_000 2784
_exptl_crystal_size_max 0.24
_exptl_crystal_size_mid 0.21
_exptl_crystal_size_min 0.13
_refine_diff_density_max 0.520
_refine_diff_density_min -0.165
_refine_diff_density_rms 0.055
_refine_ls_abs_structure_details 'Flack H D (1983), Acta Cryst. A39, 876-881'
_refine_ls_abs_structure_Flack 0.10(3)
_refine_ls_extinction_method none
_refine_ls_goodness_of_fit_ref 0.752
_refine_ls_hydrogen_treatment mixed
_refine_ls_matrix_type full
_refine_ls_number_parameters 771
_refine_ls_number_reflns 6779
_refine_ls_number_restraints 4
_refine_ls_restrained_S_all 0.752
_refine_ls_R_factor_all 0.0518
_refine_ls_R_factor_gt 0.0328
_refine_ls_shift/su_max 0.001
_refine_ls_shift/su_mean 0.000
_refine_ls_structure_factor_coef Fsqd
_refine_ls_weighting_details 'calc w=1/[\s^2^(Fo^2^)+(0.0358P)^2^+0.0000P] where P=(Fo^2^+2Fc^2^)/3'
_refine_ls_weighting_scheme calc
_refine_ls_wR_factor_gt 0.0676
_refine_ls_wR_factor_ref 0.0702
_reflns_number_gt 4502
_reflns_number_total 6779
_reflns_threshold_expression >2sigma(I)
_cod_data_source_file ic200318h_si_003.cif
_cod_data_source_block t050mccl2ma
_cod_database_code 4325093

loop_
_symmetry_equiv_pos_as_xyz
'x, y, z'
'x, -y, z+1/2'
'x+1/2, y+1/2, z'
'x+1/2, -y+1/2, z+1/2'

loop_
_atom_site_label
_atom_site_type_symbol
_atom_site_fract_x
_atom_site_fract_y
_atom_site_fract_z
_atom_site_U_iso_or_equiv
_atom_site_adp_type
_atom_site_occupancy
_atom_site_symmetry_multiplicity
_atom_site_calc_flag
_atom_site_refinement_flags
C1 C 0.39119(18) 0.3286(4) 0.5417(3) 0.0263(12) Uani 1 1 d .
C2 C 0.34484(18) 0.3276(4) 0.5252(3) 0.0338(14) Uani 1 1 d .
H2 H 0.3284 0.2651 0.5188 0.041 Uiso 1 1 calc R
C3 C 0.32439(19) 0.4243(4) 0.5186(3) 0.0383(14) Uani 1 1 d .
H3 H 0.2931 0.4281 0.5067 0.046 Uiso 1 1 calc R
C4 C 0.34839(18) 0.5141(4) 0.5291(3) 0.0342(13) Uani 1 1 d .
H4 H 0.3336 0.5791 0.5252 0.041 Uiso 1 1 calc R
C5 C 0.39430(18) 0.5097(4) 0.5454(3) 0.0275(12) Uani 1 1 d .
C6 C 0.42204(17) 0.6056(4) 0.5598(3) 0.0251(13) Uani 1 1 d .
C7 C 0.42476(17) 0.6442(4) 0.6304(3) 0.0268(12) Uani 1 1 d .
C8 C 0.45328(17) 0.7305(4) 0.6431(3) 0.0291(12) Uani 1 1 d .
H8 H 0.4564 0.7567 0.6907 0.035 Uiso 1 1 calc R
C9 C 0.47708(19) 0.7786(4) 0.5883(3) 0.0264(13) Uani 1 1 d .
C10 C 0.47169(18) 0.7382(4) 0.5201(3) 0.0307(13) Uani 1 1 d .
H10 H 0.4868 0.7714 0.4819 0.037 Uiso 1 1 calc R
C11 C 0.44569(17) 0.6521(4) 0.5036(3) 0.0272(12) Uani 1 1 d .
C12 C 0.4410(2) 0.6128(5) 0.4263(3) 0.0323(15) Uani 1 1 d .
H12 H 0.4345 0.5371 0.4289 0.039 Uiso 1 1 calc R
C13 C 0.4837(2) 0.6252(5) 0.3839(3) 0.0415(15) Uani 1 1 d .
H13A H 0.4883 0.6985 0.3730 0.062 Uiso 1 1 calc R
H13B H 0.4808 0.5861 0.3388 0.062 Uiso 1 1 calc R
H13C H 0.5094 0.5991 0.4125 0.062 Uiso 1 1 calc R
C14 C 0.4010(2) 0.6635(5) 0.3878(3) 0.0429(16) Uani 1 1 d .
H14A H 0.4046 0.7388 0.3892 0.064 Uiso 1 1 calc R
H14B H 0.3732 0.6442 0.4118 0.064 Uiso 1 1 calc R
H14C H 0.3995 0.6403 0.3375 0.064 Uiso 1 1 calc R
C15 C 0.5089(2) 0.8688(4) 0.6021(3) 0.0368(14) Uani 1 1 d .
H15 H 0.5007 0.9241 0.5665 0.044 Uiso 1 1 calc R
C16 C 0.5569(2) 0.8387(6) 0.5892(4) 0.070(2) Uani 1 1 d .
H16A H 0.5672 0.7903 0.6268 0.105 Uiso 1 1 calc R
H16B H 0.5760 0.9006 0.5906 0.105 Uiso 1 1 calc R
H16C H 0.5589 0.8056 0.5419 0.105 Uiso 1 1 calc R
C17 C 0.5054(2) 0.9158(4) 0.6773(3) 0.0491(16) Uani 1 1 d .
H17A H 0.4736 0.9206 0.6900 0.074 Uiso 1 1 calc R
H17B H 0.5188 0.9850 0.6777 0.074 Uiso 1 1 calc R
H17C H 0.5214 0.8718 0.7124 0.074 Uiso 1 1 calc R
C18 C 0.3967(2) 0.6008(5) 0.6908(3) 0.0316(14) Uani 1 1 d .
H18 H 0.3892 0.5276 0.6781 0.038 Uiso 1 1 calc R
C19 C 0.4197(2) 0.5996(5) 0.7641(3) 0.0319(15) Uani 1 1 d .
H19A H 0.4484 0.5625 0.7613 0.048 Uiso 1 1 calc R
H19B H 0.4003 0.5649 0.7986 0.048 Uiso 1 1 calc R
H19C H 0.4254 0.6708 0.7800 0.048 Uiso 1 1 calc R
C20 C 0.3522(2) 0.6599(5) 0.6949(3) 0.0411(17) Uani 1 1 d .
H20A H 0.3331 0.6276 0.7309 0.062 Uiso 1 1 calc R
H20B H 0.3366 0.6582 0.6477 0.062 Uiso 1 1 calc R
H20C H 0.3582 0.7318 0.7086 0.062 Uiso 1 1 calc R
C21 C 0.5378(2) 0.5199(4) 0.5830(3) 0.0379(14) Uani 1 1 d .
H21A H 0.5200 0.5435 0.6237 0.057 Uiso 1 1 calc R
H21B H 0.5221 0.5382 0.5377 0.057 Uiso 1 1 calc R
H21C H 0.5674 0.5531 0.5850 0.057 Uiso 1 1 calc R
C22 C 0.57304(19) 0.3780(5) 0.6487(3) 0.0378(14) Uani 1 1 d .
H22A H 0.6019 0.4141 0.6449 0.057 Uiso 1 1 calc R
H22B H 0.5782 0.3032 0.6485 0.057 Uiso 1 1 calc R
H22C H 0.5587 0.3979 0.6936 0.057 Uiso 1 1 calc R
C23 C 0.40431(18) 0.1425(4) 0.5521(3) 0.0237(13) Uani 1 1 d .
C24 C 0.40494(17) 0.0854(4) 0.4875(3) 0.0291(12) Uani 1 1 d .
C28 C 0.39030(18) 0.0973(4) 0.6170(3) 0.0310(13) Uani 1 1 d .
C29 C 0.3884(2) 0.1590(5) 0.6867(3) 0.0343(15) Uani 1 1 d .
H29 H 0.3967 0.2320 0.6752 0.041 Uiso 1 1 calc R
C30 C 0.3408(3) 0.1604(6) 0.7165(4) 0.057(2) Uani 1 1 d .
H30A H 0.3196 0.1867 0.6796 0.086 Uiso 1 1 calc R
H30B H 0.3402 0.2053 0.7590 0.086 Uiso 1 1 calc R
H30C H 0.3321 0.0902 0.7301 0.086 Uiso 1 1 calc R
C31 C 0.4220(3) 0.1202(7) 0.7433(4) 0.053(2) Uani 1 1 d .
H31A H 0.4145 0.0489 0.7563 0.080 Uiso 1 1 calc R
H31B H 0.4207 0.1642 0.7862 0.080 Uiso 1 1 calc R
H31C H 0.4524 0.1223 0.7240 0.080 Uiso 1 1 calc R
C32 C 0.4165(2) 0.1348(5) 0.4163(3) 0.0401(17) Uani 1 1 d .
H32 H 0.4217 0.2101 0.4254 0.048 Uiso 1 1 calc R
C33 C 0.3783(2) 0.1253(6) 0.3611(4) 0.0493(18) Uani 1 1 d .
H33A H 0.3709 0.0522 0.3538 0.074 Uiso 1 1 calc R
H33B H 0.3875 0.1556 0.3153 0.074 Uiso 1 1 calc R
H33C H 0.3518 0.1619 0.3784 0.074 Uiso 1 1 calc R
C34 C 0.4604(2) 0.0896(6) 0.3881(4) 0.054(2) Uani 1 1 d .
H34A H 0.4839 0.0935 0.4259 0.081 Uiso 1 1 calc R
H34B H 0.4697 0.1290 0.3460 0.081 Uiso 1 1 calc R
H34C H 0.4555 0.0172 0.3744 0.081 Uiso 1 1 calc R
C35 C 0.2262(2) 0.5986(5) 0.5566(3) 0.0404(16) Uani 1 1 d .
H35A H 0.2218 0.5237 0.5601 0.061 Uiso 1 1 calc R
H35B H 0.2296 0.6279 0.6051 0.061 Uiso 1 1 calc R
H35C H 0.2534 0.6128 0.5295 0.061 Uiso 1 1 calc R
C36 C 0.1856(2) 0.6474(5) 0.5180(3) 0.0269(14) Uani 1 1 d .
H36 H 0.1922 0.7227 0.5123 0.032 Uiso 1 1 calc R
C37 C 0.17809(17) 0.6027(4) 0.4430(3) 0.0283(12) Uani 1 1 d .
C38 C 0.15051(18) 0.5165(4) 0.4312(3) 0.0307(12) Uani 1 1 d .
H38 H 0.1357 0.4886 0.4717 0.037 Uiso 1 1 calc R
C39 C 0.1429(2) 0.4674(5) 0.3640(3) 0.0337(16) Uani 1 1 d .
C40 C 0.1664(2) 0.5137(4) 0.3074(3) 0.0360(14) Uani 1 1 d .
H40 H 0.1624 0.4847 0.2607 0.043 Uiso 1 1 calc R
C41 C 0.19485(18) 0.5984(4) 0.3145(3) 0.0311(13) Uani 1 1 d .
C42 C 0.20027(19) 0.6453(4) 0.3829(3) 0.0275(14) Uani 1 1 d .
C43 C 0.22789(18) 0.7412(4) 0.3918(3) 0.0290(13) Uani 1 1 d .
C44 C 0.27388(18) 0.7382(4) 0.4082(3) 0.0359(14) Uani 1 1 d .
H44 H 0.2887 0.6737 0.4148 0.043 Uiso 1 1 calc R
C45 C 0.29792(19) 0.8300(4) 0.4149(3) 0.0370(14) Uani 1 1 d .
H45 H 0.3293 0.8279 0.4264 0.044 Uiso 1 1 calc R
C46 C 0.27682(17) 0.9239(4) 0.4049(3) 0.0318(13) Uani 1 1 d .
H46 H 0.2930 0.9870 0.4097 0.038 Uiso 1 1 calc R
C47 C 0.23081(17) 0.9229(4) 0.3875(3) 0.0254(12) Uani 1 1 d .
C48 C 0.21710(19) 1.1095(4) 0.3760(3) 0.0279(14) Uani 1 1 d .
C49 C 0.23126(17) 1.1549(4) 0.3128(3) 0.0281(12) Uani 1 1 d .
C50 C 0.24295(18) 1.2597(4) 0.3152(3) 0.0341(13) Uani 1 1 d .
H50 H 0.2526 1.2928 0.2725 0.041 Uiso 1 1 calc R
C51 C 0.2408(2) 1.3157(5) 0.3778(4) 0.0415(16) Uani 1 1 d .
H51 H 0.2482 1.3872 0.3782 0.050 Uiso 1 1 calc R
C52 C 0.22795(19) 1.2672(4) 0.4404(3) 0.0376(14) Uani 1 1 d .
H52 H 0.2268 1.3062 0.4837 0.045 Uiso 1 1 calc R
C53 C 0.21660(18) 1.1631(4) 0.4418(3) 0.0325(13) Uani 1 1 d .
C54 C 0.2021(2) 1.1150(5) 0.5120(3) 0.0371(16) Uani 1 1 d .
H54 H 0.1970 1.0398 0.5024 0.045 Uiso 1 1 calc R
C55 C 0.2396(2) 1.1227(5) 0.5698(3) 0.0422(15) Uani 1 1 d .
H55A H 0.2666 1.0871 0.5532 0.063 Uiso 1 1 calc R
H55B H 0.2296 1.0904 0.6144 0.063 Uiso 1 1 calc R
H55C H 0.2467 1.1956 0.5789 0.063 Uiso 1 1 calc R
C56 C 0.1577(2) 1.1594(6) 0.5382(4) 0.052(2) Uani 1 1 d .
H56A H 0.1611 1.2338 0.5467 0.078 Uiso 1 1 calc R
H56B H 0.1495 1.1251 0.5831 0.078 Uiso 1 1 calc R
H56C H 0.1339 1.1477 0.5015 0.078 Uiso 1 1 calc R
C57 C 0.2332(2) 1.0978(5) 0.2418(3) 0.0312(15) Uani 1 1 d .
H57 H 0.2287 1.0227 0.2523 0.037 Uiso 1 1 calc R
C58 C 0.2785(2) 1.1085(5) 0.2065(4) 0.0452(17) Uani 1 1 d .
H58A H 0.2831 1.1807 0.1924 0.068 Uiso 1 1 calc R
H58B H 0.2793 1.0642 0.1637 0.068 Uiso 1 1 calc R
H58C H 0.3025 1.0876 0.2407 0.068 Uiso 1 1 calc R
C59 C 0.1947(2) 1.1313(6) 0.1901(4) 0.0435(18) Uani 1 1 d .
H59A H 0.1658 1.1232 0.2140 0.065 Uiso 1 1 calc R
H59B H 0.1949 1.0882 0.1467 0.065 Uiso 1 1 calc R
H59C H 0.1988 1.2038 0.1767 0.065 Uiso 1 1 calc R
C60 C 0.2647(3) 0.5721(6) 0.2440(4) 0.0563(19) Uani 1 1 d .
H60A H 0.2830 0.5782 0.2885 0.084 Uiso 1 1 calc R
H60B H 0.2819 0.5982 0.2034 0.084 Uiso 1 1 calc R
H60C H 0.2570 0.4994 0.2357 0.084 Uiso 1 1 calc R
C61 C 0.2216(2) 0.6354(5) 0.2510(3) 0.0370(16) Uani 1 1 d .
H61 H 0.2304 0.7089 0.2602 0.044 Uiso 1 1 calc R
C62 C 0.1935(3) 0.6317(6) 0.1795(4) 0.046(2) Uani 1 1 d .
H62A H 0.1867 0.5597 0.1671 0.070 Uiso 1 1 calc R
H62B H 0.2107 0.6633 0.1409 0.070 Uiso 1 1 calc R
H62C H 0.1653 0.6699 0.1853 0.070 Uiso 1 1 calc R
C63 C 0.1440(2) 0.6380(5) 0.5649(3) 0.0367(14) Uani 1 1 d .
H63A H 0.1176 0.6657 0.5386 0.055 Uiso 1 1 calc R
H63B H 0.1489 0.6772 0.6096 0.055 Uiso 1 1 calc R
H63C H 0.1388 0.5652 0.5765 0.055 Uiso 1 1 calc R
C64 C 0.0489(2) 0.8687(5) 0.2807(3) 0.0394(15) Uani 1 1 d .
H64A H 0.0634 0.8498 0.2357 0.059 Uiso 1 1 calc R
H64B H 0.0430 0.9432 0.2811 0.059 Uiso 1 1 calc R
H64C H 0.0204 0.8312 0.2844 0.059 Uiso 1 1 calc R
C65 C 0.0845(2) 0.7278(4) 0.3463(3) 0.0414(15) Uani 1 1 d .
H65A H 0.0547 0.6952 0.3485 0.062 Uiso 1 1 calc R
H65B H 0.1024 0.7090 0.3893 0.062 Uiso 1 1 calc R
H65C H 0.0998 0.7038 0.3032 0.062 Uiso 1 1 calc R
C66 C 0.1079(2) 0.3352(5) 0.2825(3) 0.0600(19) Uani 1 1 d .
H66A H 0.0936 0.3825 0.2476 0.090 Uiso 1 1 calc R
H66B H 0.0907 0.2707 0.2841 0.090 Uiso 1 1 calc R
H66C H 0.1388 0.3204 0.2679 0.090 Uiso 1 1 calc R
C67 C 0.0614(2) 0.4240(6) 0.3722(4) 0.067(2) Uani 1 1 d .
H67A H 0.0516 0.4736 0.3351 0.101 Uiso 1 1 calc R
H67B H 0.0622 0.4580 0.4194 0.101 Uiso 1 1 calc R
H67C H 0.0403 0.3657 0.3729 0.101 Uiso 1 1 calc R
C68 C 0.1090(2) 0.3840(4) 0.3550(3) 0.0439(15) Uani 1 1 d .
H68 H 0.1168 0.3288 0.3909 0.053 Uiso 1 1 calc R
N1 N 0.54344(16) 0.4062(3) 0.5869(2) 0.0276(10) Uani 1 1 d D
N2 N 0.41996(14) 0.2468(3) 0.5527(2) 0.0263(10) Uani 1 1 d .
N3 N 0.41481(15) 0.4175(3) 0.5502(2) 0.0243(10) Uani 1 1 d .
N4 N 0.07914(16) 0.8412(4) 0.3432(3) 0.0314(11) Uani 1 1 d D
N5 N 0.20152(14) 1.0025(3) 0.3746(2) 0.0256(10) Uani 1 1 d .
N6 N 0.20744(15) 0.8330(3) 0.3818(2) 0.0259(10) Uani 1 1 d .
Cl1 Cl 0.49074(4) 0.36122(11) 0.44985(6) 0.0304(3) Uani 1 1 d .
Cl2 Cl 0.46695(5) 0.36958(11) 0.68733(7) 0.0339(3) Uani 1 1 d .
Cl3 Cl 0.51313(4) 0.17188(10) 0.58054(7) 0.0363(3) Uani 1 1 d .
Cl4 Cl 0.13083(4) 0.88761(11) 0.47842(7) 0.0314(3) Uani 1 1 d .
Cl5 Cl 0.15566(4) 0.87681(11) 0.24133(7) 0.0333(3) Uani 1 1 d .
Cl6 Cl 0.10835(4) 1.07436(10) 0.34732(7) 0.0342(3) Uani 1 1 d .
Ti1 Ti 0.47695(4) 0.32349(8) 0.56991(6) 0.0270(3) Uani 1 1 d .
Ti2 Ti 0.14516(3) 0.92381(8) 0.35794(5) 0.0252(2) Uani 1 1 d .
C27 C 0.37908(18) -0.0075(4) 0.6160(3) 0.0361(14) Uani 1 1 d .
H27 H 0.3693 -0.0394 0.6590 0.043 Uiso 1 1 calc R
C26 C 0.3818(2) -0.0655(4) 0.5541(3) 0.0359(14) Uani 1 1 d .
H26 H 0.3756 -0.1375 0.5553 0.043 Uiso 1 1 calc R
C25 C 0.39367(18) -0.0194(4) 0.4907(3) 0.0329(13) Uani 1 1 d .
H25 H 0.3942 -0.0597 0.4480 0.039 Uiso 1 1 calc R
H4N H 0.065(2) 0.883(4) 0.372(3) 0.06(2) Uiso 1 1 d D
H1N H 0.5535(15) 0.395(4) 0.5444(12) 0.019(14) Uiso 1 1 d D

loop_
_atom_site_aniso_label
_atom_site_aniso_U_11
_atom_site_aniso_U_22
_atom_site_aniso_U_33
_atom_site_aniso_U_23
_atom_site_aniso_U_13
_atom_site_aniso_U_12
C1 0.030(3) 0.023(3) 0.026(3) 0.002(2) 0.001(2) 0.002(2)
C2 0.023(3) 0.033(3) 0.045(4) -0.006(3) -0.004(3) -0.006(2)
C3 0.022(3) 0.038(3) 0.054(4) -0.001(3) -0.005(3) 0.001(3)
C4 0.025(3) 0.030(3) 0.047(3) -0.001(3) -0.005(3) 0.004(2)
C5 0.025(3) 0.033(3) 0.024(3) -0.001(2) 0.000(2) 0.002(3)
C6 0.015(3) 0.030(3) 0.029(3) 0.002(2) -0.003(2) -0.002(2)
C7 0.024(3) 0.023(3) 0.033(3) 0.001(2) -0.001(2) 0.003(2)
C8 0.031(3) 0.026(3) 0.031(3) -0.002(2) -0.001(2) 0.003(2)
C9 0.018(3) 0.033(3) 0.028(3) -0.006(2) -0.001(2) 0.001(2)
C10 0.034(3) 0.023(3) 0.035(3) 0.010(2) 0.000(2) -0.004(2)
C11 0.025(3) 0.031(3) 0.026(3) 0.002(2) -0.002(2) 0.007(2)
C12 0.040(4) 0.029(3) 0.027(3) 0.004(2) -0.009(3) -0.004(3)
C13 0.052(4) 0.040(3) 0.032(3) -0.004(3) 0.004(3) -0.001(3)
C14 0.052(4) 0.046(4) 0.030(3) 0.003(3) -0.005(3) 0.006(3)
C15 0.046(4) 0.031(3) 0.033(3) 0.003(2) 0.000(3) -0.015(3)
C16 0.044(4) 0.084(6) 0.082(6) -0.014(4) 0.002(4) -0.028(4)
C17 0.064(4) 0.035(3) 0.049(4) -0.009(3) -0.008(3) -0.012(3)
C18 0.032(3) 0.035(4) 0.028(3) 0.000(3) 0.003(2) -0.001(3)
C19 0.035(3) 0.028(3) 0.033(3) 0.001(3) 0.006(3) -0.004(2)
C20 0.033(4) 0.042(4) 0.049(4) -0.001(3) 0.003(3) 0.001(3)
C21 0.036(3) 0.032(3) 0.046(4) 0.001(3) -0.003(3) -0.008(3)
C22 0.028(3) 0.045(4) 0.041(4) 0.001(3) -0.007(3) 0.002(3)
C23 0.022(3) 0.022(3) 0.028(3) 0.001(2) 0.000(2) -0.008(2)
C24 0.029(3) 0.026(3) 0.032(3) -0.006(2) 0.000(2) -0.002(2)
C28 0.030(3) 0.028(3) 0.035(3) -0.003(2) 0.004(2) 0.001(2)
C29 0.040(4) 0.037(4) 0.027(3) -0.003(3) 0.011(3) -0.005(3)
C30 0.060(5) 0.050(4) 0.062(5) -0.016(3) 0.018(4) 0.002(3)
C31 0.069(5) 0.055(5) 0.036(4) -0.012(4) -0.007(4) 0.014(4)
C32 0.052(5) 0.035(4) 0.033(3) -0.009(3) 0.008(3) -0.015(3)
C33 0.057(5) 0.053(4) 0.038(4) 0.002(3) -0.004(3) -0.014(4)
C34 0.049(5) 0.075(6) 0.039(4) -0.012(4) 0.009(3) -0.022(4)
C35 0.036(4) 0.047(4) 0.038(4) 0.005(3) 0.002(3) 0.012(3)
C36 0.029(3) 0.029(3) 0.022(3) 0.004(2) -0.002(2) -0.008(3)
C37 0.031(3) 0.022(3) 0.032(3) 0.003(2) 0.000(2) 0.004(2)
C38 0.034(3) 0.023(3) 0.035(3) 0.006(2) 0.003(2) 0.002(2)
C39 0.022(3) 0.064(4) 0.016(3) 0.007(3) 0.000(2) -0.007(3)
C40 0.047(3) 0.023(3) 0.038(3) -0.007(2) -0.006(3) 0.004(3)
C41 0.034(3) 0.024(3) 0.035(3) 0.006(2) 0.006(2) 0.005(2)
C42 0.028(3) 0.020(3) 0.036(3) 0.002(2) 0.005(3) 0.003(2)
C43 0.030(3) 0.028(3) 0.029(3) 0.001(2) 0.003(2) 0.001(3)
C44 0.031(3) 0.033(3) 0.043(3) 0.003(3) 0.000(3) 0.005(3)
C45 0.021(3) 0.036(3) 0.054(4) -0.002(3) 0.000(3) -0.003(2)
C46 0.023(3) 0.029(3) 0.043(3) 0.004(3) 0.001(3) -0.005(2)
C47 0.025(3) 0.026(3) 0.026(3) -0.003(2) 0.003(2) -0.003(2)
C48 0.020(3) 0.026(3) 0.037(3) -0.001(3) -0.004(2) -0.005(2)
C49 0.025(3) 0.029(3) 0.030(3) 0.004(2) 0.000(2) 0.001(2)
C50 0.032(3) 0.028(3) 0.042(3) 0.008(3) -0.002(3) -0.007(3)
C51 0.042(4) 0.029(4) 0.053(4) 0.000(3) -0.004(3) -0.005(3)
C52 0.039(3) 0.026(3) 0.048(4) -0.006(3) -0.001(3) -0.006(3)
C53 0.030(3) 0.030(3) 0.037(3) 0.000(3) 0.000(2) -0.002(2)
C54 0.049(4) 0.037(4) 0.025(3) -0.005(3) 0.002(3) -0.018(3)
C55 0.051(4) 0.036(4) 0.039(4) 0.005(3) 0.002(3) 0.005(3)
C56 0.047(5) 0.075(6) 0.035(4) -0.016(4) -0.001(3) -0.008(4)
C57 0.034(4) 0.030(3) 0.029(3) 0.003(3) 0.000(3) -0.012(3)
C58 0.035(4) 0.050(4) 0.051(4) -0.009(3) 0.005(3) -0.010(3)
C59 0.036(4) 0.051(4) 0.043(4) 0.002(3) 0.004(3) 0.002(3)
C60 0.062(5) 0.056(4) 0.053(4) -0.001(4) 0.025(4) 0.003(4)
C61 0.050(4) 0.024(3) 0.037(3) -0.004(3) 0.013(3) -0.004(3)
C62 0.068(5) 0.035(4) 0.036(4) 0.004(3) 0.010(3) -0.006(3)
C63 0.036(3) 0.037(3) 0.038(3) 0.002(3) 0.000(3) -0.002(3)
C64 0.034(3) 0.046(4) 0.038(4) 0.002(3) -0.015(3) -0.005(3)
C65 0.037(4) 0.033(3) 0.054(4) 0.002(3) -0.002(3) -0.005(3)
C66 0.075(5) 0.049(4) 0.056(4) -0.003(3) -0.008(4) -0.020(3)
C67 0.051(4) 0.065(5) 0.086(6) -0.013(4) 0.010(4) -0.024(4)
C68 0.058(4) 0.031(3) 0.043(4) 0.003(3) -0.009(3) -0.006(3)
N1 0.025(3) 0.032(3) 0.025(3) -0.002(2) -0.001(2) 0.000(2)
N2 0.030(2) 0.022(2) 0.027(2) -0.0022(18) -0.0001(19) 0.0005(19)
N3 0.024(3) 0.023(2) 0.025(2) 0.0001(19) 0.003(2) -0.001(2)
N4 0.028(3) 0.031(3) 0.035(3) -0.001(2) -0.002(2) 0.002(2)
N5 0.026(2) 0.024(2) 0.027(2) 0.0024(18) 0.002(2) -0.0003(19)
N6 0.026(3) 0.024(2) 0.028(3) 0.0021(19) 0.002(2) 0.002(2)
Cl1 0.0276(7) 0.0377(8) 0.0261(7) 0.0001(6) 0.0014(6) -0.0010(6)
Cl2 0.0358(8) 0.0392(8) 0.0266(7) -0.0025(6) 0.0008(6) 0.0007(7)
Cl3 0.0347(8) 0.0284(7) 0.0457(8) 0.0000(6) -0.0013(6) 0.0055(6)
Cl4 0.0278(8) 0.0373(8) 0.0292(8) 0.0025(6) 0.0022(6) -0.0016(6)
Cl5 0.0336(8) 0.0378(8) 0.0285(8) -0.0040(6) 0.0029(6) -0.0040(6)
Cl6 0.0323(7) 0.0279(7) 0.0422(8) 0.0005(6) -0.0026(6) 0.0037(6)
Ti1 0.0248(6) 0.0289(6) 0.0273(5) -0.0014(5) 0.0000(4) 0.0010(5)
Ti2 0.0246(5) 0.0243(6) 0.0268(5) 0.0005(5) 0.0011(4) -0.0007(5)
C27 0.035(3) 0.032(3) 0.042(3) 0.008(3) 0.006(3) -0.007(2)
C26 0.049(4) 0.022(3) 0.037(4) 0.000(3) -0.004(3) -0.005(3)
C25 0.032(3) 0.029(3) 0.038(3) -0.006(3) 0.000(3) -0.006(3)

loop_
_atom_type_symbol
_atom_type_description
_atom_type_scat_dispersion_real
_atom_type_scat_dispersion_imag
_atom_type_scat_source
C C 0.0033 0.0016 'International Tables Vol C Tables 4.2.6.8 and 6.1.1.4'
H H 0.0000 0.0000 'International Tables Vol C Tables 4.2.6.8 and 6.1.1.4'
N N 0.0061 0.0033 'International Tables Vol C Tables 4.2.6.8 and 6.1.1.4'
Cl Cl 0.1484 0.1585 'International Tables Vol C Tables 4.2.6.8 and 6.1.1.4'
Ti Ti 0.2776 0.4457 'International Tables Vol C Tables 4.2.6.8 and 6.1.1.4'

loop_
_geom_angle_atom_site_label_1
_geom_angle_atom_site_label_2
_geom_angle_atom_site_label_3
_geom_angle
N3 C1 N2 108.6(4)
N3 C1 C2 122.4(5)
N2 C1 C2 129.0(5)
N3 C1 Ti1 59.6(3)
N2 C1 Ti1 49.0(2)
C2 C1 Ti1 177.8(4)
C3 C2 C1 115.7(5)
C4 C3 C2 121.5(5)
C3 C4 C5 119.8(5)
N3 C5 C4 119.5(5)
N3 C5 C6 118.3(5)
C4 C5 C6 122.2(5)
C7 C6 C11 121.4(5)
C7 C6 C5 118.4(5)
C11 C6 C5 120.1(5)
C6 C7 C8 117.1(5)
C6 C7 C18 122.5(5)
C8 C7 C18 120.3(5)
C9 C8 C7 122.8(5)
C10 C9 C8 116.7(5)
C10 C9 C15 120.3(5)
C8 C9 C15 123.0(5)
C9 C10 C11 124.1(5)
C10 C11 C6 117.8(5)
C10 C11 C12 120.9(5)
C6 C11 C12 121.2(5)
C13 C12 C14 111.3(5)
C13 C12 C11 113.2(5)
C14 C12 C11 110.5(5)
C16 C15 C9 111.3(5)
C16 C15 C17 109.6(5)
C9 C15 C17 113.7(5)
C19 C18 C7 115.1(5)
C19 C18 C20 109.5(5)
C7 C18 C20 109.9(5)
C24 C23 C28 121.3(5)
C24 C23 N2 119.4(5)
C28 C23 N2 119.2(5)
C25 C24 C23 117.7(5)
C25 C24 C32 120.4(5)
C23 C24 C32 121.9(5)
C27 C28 C23 117.8(5)
C27 C28 C29 120.4(5)
C23 C28 C29 121.8(5)
C31 C29 C28 112.2(6)
C31 C29 C30 110.5(6)
C28 C29 C30 111.6(5)
C24 C32 C33 111.9(5)
C24 C32 C34 110.5(6)
C33 C32 C34 111.5(5)
C37 C36 C35 111.8(5)
C37 C36 C63 112.8(5)
C35 C36 C63 109.8(5)
C38 C37 C42 117.9(5)
C38 C37 C36 121.3(5)
C42 C37 C36 120.8(5)
C37 C38 C39 125.3(5)
C40 C39 C38 113.3(6)
C40 C39 C68 125.0(5)
C38 C39 C68 121.3(6)
C41 C40 C39 125.3(5)
C40 C41 C42 118.6(5)
C40 C41 C61 120.4(5)
C42 C41 C61 120.8(5)
C41 C42 C37 119.7(5)
C41 C42 C43 120.4(5)
C37 C42 C43 119.9(5)
N6 C43 C44 119.5(5)
N6 C43 C42 118.3(5)
C44 C43 C42 122.2(5)
C45 C44 C43 119.6(5)
C46 C45 C44 120.7(5)
C45 C46 C47 117.6(5)
N6 C47 N5 108.1(4)
N6 C47 C46 121.4(5)
N5 C47 C46 130.5(5)
N6 C47 Ti2 59.3(3)
N5 C47 Ti2 48.8(2)
C46 C47 Ti2 178.6(4)
C49 C48 C53 122.5(5)
C49 C48 N5 119.3(5)
C53 C48 N5 118.3(5)
C48 C49 C50 117.6(5)
C48 C49 C57 123.3(5)
C50 C49 C57 119.1(5)
C51 C50 C49 121.5(6)
C50 C51 C52 119.4(6)
C51 C52 C53 121.9(6)
C52 C53 C48 117.0(5)
C52 C53 C54 119.3(5)
C48 C53 C54 123.6(5)
C53 C54 C56 112.6(6)
C53 C54 C55 111.1(5)
C56 C54 C55 111.8(5)
C49 C57 C58 112.5(5)
C49 C57 C59 111.3(5)
C58 C57 C59 111.1(5)
C41 C61 C60 110.7(5)
C41 C61 C62 112.0(6)
C60 C61 C62 110.2(6)
C39 C68 C66 114.3(6)
C39 C68 C67 110.8(5)
C66 C68 C67 109.2(6)
C22 N1 C21 110.4(4)
C22 N1 Ti1 119.6(4)
C21 N1 Ti1 111.4(3)
C1 N2 C23 121.8(4)
C1 N2 Ti1 99.4(3)
C23 N2 Ti1 138.7(3)
C5 N3 C1 121.0(5)
C5 N3 Ti1 150.1(4)
C1 N3 Ti1 88.9(3)
C65 N4 C64 109.2(5)
C65 N4 Ti2 112.1(3)
C64 N4 Ti2 119.3(4)
C47 N5 C48 120.8(4)
C47 N5 Ti2 99.9(3)
C48 N5 Ti2 139.3(3)
C43 N6 C47 121.2(5)
C43 N6 Ti2 149.7(4)
C47 N6 Ti2 89.1(3)
N2 Ti1 N3 63.05(16)
N2 Ti1 Cl3 88.95(13)
N3 Ti1 Cl3 151.99(13)
N2 Ti1 N1 177.70(18)
N3 Ti1 N1 118.72(15)
Cl3 Ti1 N1 89.25(13)
N2 Ti1 Cl2 98.88(13)
N3 Ti1 Cl2 83.58(12)
Cl3 Ti1 Cl2 102.55(7)
N1 Ti1 Cl2 82.92(13)
N2 Ti1 Cl1 96.88(13)
N3 Ti1 Cl1 83.84(12)
Cl3 Ti1 Cl1 99.94(6)
N1 Ti1 Cl1 82.02(13)
Cl2 Ti1 Cl1 152.65(7)
N2 Ti1 C1 31.53(16)
N3 Ti1 C1 31.53(15)
Cl3 Ti1 C1 120.46(13)
N1 Ti1 C1 150.19(16)
Cl2 Ti1 C1 92.07(13)
Cl1 Ti1 C1 89.77(13)
N5 Ti2 N6 62.90(17)
N5 Ti2 Cl6 88.59(13)
N6 Ti2 Cl6 151.34(13)
N5 Ti2 N4 176.64(18)
N6 Ti2 N4 119.48(16)
Cl6 Ti2 N4 88.89(13)
N5 Ti2 Cl5 98.69(13)
N6 Ti2 Cl5 85.15(13)
Cl6 Ti2 Cl5 103.09(6)
N4 Ti2 Cl5 84.05(14)
N5 Ti2 Cl4 97.30(13)
N6 Ti2 Cl4 82.75(12)
Cl6 Ti2 Cl4 99.15(6)
N4 Ti2 Cl4 80.92(14)
Cl5 Ti2 Cl4 152.81(7)
N5 Ti2 C47 31.30(16)
N6 Ti2 C47 31.61(15)
Cl6 Ti2 C47 119.82(13)
N4 Ti2 C47 151.00(17)
Cl5 Ti2 C47 92.51(12)
Cl4 Ti2 C47 89.83(12)
C26 C27 C28 121.4(5)
C25 C26 C27 120.0(6)
C26 C25 C24 121.6(5)

loop_
_geom_bond_atom_site_label_1
_geom_bond_atom_site_label_2
_geom_bond_distance
C1 N3 1.354(6)
C1 N2 1.372(6)
C1 C2 1.403(7)
C1 Ti1 2.588(5)
C2 C3 1.394(7)
C3 C4 1.375(7)
C4 C5 1.391(7)
C5 N3 1.341(7)
C5 C6 1.510(8)
C6 C7 1.403(7)
C6 C11 1.406(7)
C7 C8 1.417(7)
C7 C18 1.520(8)
C8 C9 1.398(8)
C9 C10 1.376(7)
C9 C15 1.519(7)
C10 C11 1.385(7)
C11 C12 1.526(7)
C12 C13 1.515(8)
C12 C14 1.519(8)
C15 C16 1.502(9)
C15 C17 1.529(7)
C18 C19 1.507(8)
C18 C20 1.531(9)
C21 N1 1.482(7)
C22 N1 1.473(7)
C23 C24 1.408(7)
C23 C28 1.411(7)
C23 N2 1.428(6)
C24 C25 1.399(7)
C24 C32 1.515(8)
C28 C27 1.396(7)
C28 C29 1.522(8)
C29 C31 1.517(10)
C29 C30 1.530(9)
C32 C33 1.516(9)
C32 C34 1.531(9)
C35 C36 1.524(8)
C36 C37 1.518(7)
C36 C63 1.536(8)
C37 C38 1.398(7)
C37 C42 1.420(7)
C38 C39 1.414(8)
C39 C40 1.408(8)
C39 C68 1.482(8)
C40 C41 1.388(7)
C41 C42 1.413(8)
C41 C61 1.514(8)
C42 C43 1.495(8)
C43 N6 1.346(7)
C43 C44 1.393(7)
C44 C45 1.390(7)
C45 C46 1.377(7)
C46 C47 1.396(7)
C47 N6 1.357(6)
C47 N5 1.365(6)
C47 Ti2 2.589(5)
C48 C49 1.385(8)
C48 C53 1.406(8)
C48 N5 1.460(7)
C49 C50 1.401(7)
C49 C57 1.513(8)
C50 C51 1.372(8)
C51 C52 1.382(9)
C52 C53 1.389(7)
C53 C54 1.514(8)
C54 C56 1.529(9)
C54 C55 1.531(8)
C57 C58 1.518(8)
C57 C59 1.535(9)
C60 C61 1.529(9)
C61 C62 1.552(10)
C64 N4 1.493(7)
C65 N4 1.477(7)
C66 C68 1.486(8)
C67 C68 1.546(9)
N1 Ti1 2.261(5)
N2 Ti1 1.981(4)
N3 Ti1 2.233(5)
N4 Ti2 2.244(5)
N5 Ti2 1.977(4)
N6 Ti2 2.226(5)
Cl1 Ti1 2.3269(18)
Cl2 Ti1 2.2857(18)
Cl3 Ti1 2.2430(16)
Cl4 Ti2 2.3335(17)
Cl5 Ti2 2.2766(17)
Cl6 Ti2 2.2399(16)
C27 C26 1.377(8)
C26 C25 1.372(8)
